data_4513691
loop_
_publ_author_name
'Xu, Zhong-Xuan'
'Ma, Yu-Lu'
'Xiao, Yu'
'Zhang, Lei'
'Zhang, Jian'

_publ_section_title
;
 A Series of Homochiral Helical Metal--Organic Frameworks Based on Proline
 Derivatives
;
_journal_issue 12
_journal_name_full 'Crystal Growth &amp; Design'
_journal_page_first 5901
_journal_paper_doi 10.1021/acs.cgd.5b01359
_journal_volume 15
_journal_year 2015
_chemical_absolute_configuration rm
_chemical_formula_sum 'C80 H77 Cd3 N10 O15'
_chemical_formula_weight 1755.72
_chemical_name_systematic
; 
 ? 
;
_space_group_IT_number 4
_symmetry_cell_setting monoclinic
_symmetry_space_group_name_Hall 'P 2yb'
_symmetry_space_group_name_H-M 'P 1 21 1'
_atom_sites_solution_hydrogens geom
_atom_sites_solution_primary direct
_atom_sites_solution_secondary difmap
_audit_creation_method SHELXL-97
_cell_angle_alpha 90.00
_cell_angle_beta 110.777(2)
_cell_angle_gamma 90.00
_cell_formula_units_Z 2
_cell_length_a 13.4617(3)
_cell_length_b 19.9956(3)
_cell_length_c 17.2734(3)
_cell_measurement_reflns_used 9630
_cell_measurement_temperature 99.99(18)
_cell_measurement_theta_max 74.248
_cell_measurement_theta_min 3.510
_cell_volume 4347.19(15)
_computing_cell_refinement 'Bruker FRAMBO'
_computing_data_collection 'Bruker FRAMBO'
_computing_data_reduction 'Bruker SAINT'
_computing_molecular_graphics 'Bruker SHELXTL'
_computing_publication_material 'Bruker SHELXTL'
_computing_structure_refinement 'SHELXL-97 (Sheldrick, 1997)'
_computing_structure_solution 'SHELXS-97 (Sheldrick, 1990)'
_diffrn_ambient_temperature 99.99(18)
_diffrn_detector_area_resol_mean 10.3503
_diffrn_measured_fraction_theta_full 0.997
_diffrn_measured_fraction_theta_max 0.997
_diffrn_measurement_device_type 'multiwire proportional'
_diffrn_measurement_method 'phi and omega scans'
_diffrn_radiation_monochromator graphite
_diffrn_radiation_source 'fine-focus sealed tube'
_diffrn_radiation_type CuK\a
_diffrn_radiation_wavelength 1.54178
_diffrn_reflns_av_R_equivalents 0.0449
_diffrn_reflns_av_sigmaI/netI 0.0598
_diffrn_reflns_limit_h_max 16
_diffrn_reflns_limit_h_min -11
_diffrn_reflns_limit_k_max 21
_diffrn_reflns_limit_k_min -24
_diffrn_reflns_limit_l_max 21
_diffrn_reflns_limit_l_min -20
_diffrn_reflns_number 17421
_diffrn_reflns_theta_full 69.99
_diffrn_reflns_theta_max 69.99
_diffrn_reflns_theta_min 2.74
_exptl_absorpt_coefficient_mu 6.350
_exptl_absorpt_correction_T_max 1.00000
_exptl_absorpt_correction_T_min 0.36519
_exptl_absorpt_correction_type multi-scan
_exptl_absorpt_process_details
'CrysAlisPro, Agilent Technologies,Version 1.171.36.28 (release 01-02-2013 CrysAlis171 .NET)(compiled Feb  1 2013,16:14:44)Empirical absorption correction using spherical harmonics,implemented in SCALE3 ABSPACK scaling algorithm.'
_exptl_crystal_colour colorless
_exptl_crystal_density_diffrn 1.341
_exptl_crystal_density_method 'not measured'
_exptl_crystal_description block
_exptl_crystal_F_000 1782
_exptl_crystal_size_max 0.2
_exptl_crystal_size_mid 0.18
_exptl_crystal_size_min 0.15
_refine_diff_density_max 1.791
_refine_diff_density_min -0.952
_refine_diff_density_rms 0.119
_refine_ls_abs_structure_details 'Flack H D (1983), Acta Cryst. A39, 876-881'
_refine_ls_abs_structure_Flack -0.023(6)
_refine_ls_extinction_method none
_refine_ls_goodness_of_fit_ref 1.051
_refine_ls_hydrogen_treatment constr
_refine_ls_matrix_type full
_refine_ls_number_parameters 982
_refine_ls_number_reflns 12350
_refine_ls_number_restraints 1
_refine_ls_restrained_S_all 1.051
_refine_ls_R_factor_all 0.0493
_refine_ls_R_factor_gt 0.0470
_refine_ls_shift/su_max 0.002
_refine_ls_shift/su_mean 0.000
_refine_ls_structure_factor_coef Fsqd
_refine_ls_weighting_details 'calc w=1/[\s^2^(Fo^2^)+(0.0800P)^2^+0.0000P] where P=(Fo^2^+2Fc^2^)/3'
_refine_ls_weighting_scheme calc
_refine_ls_wR_factor_gt 0.1209
_refine_ls_wR_factor_ref 0.1239
_reflns_number_gt 11712
_reflns_number_total 12350
_reflns_threshold_expression >2sigma(I)
_cod_data_source_file cg5b01359_si_001.cif
_cod_data_source_block 2-D
_cod_depositor_comments
;
The following automatic conversions were performed:

'_symmetry_cell_setting' value 'Monoclinic' changed to 'monoclinic'
according to
/usr/data/users/saulius/crontab/automatic-downloads/rss-feeds/ACS/lib/dictionaries/cif_core.dic
dictionary named 'cif_core.dic' version 2.4.2 from 2011-04-26.

Automatic conversion script
Id: cif_fix_values 4268 2015-11-12 08:31:59Z antanas 

 Adding full bibliography for 4513689--4513696.cif.
;
_cod_original_cell_volume 4347.19(14)
_cod_original_sg_symbol_H-M P2(1)
_cod_database_code 4513691

loop_
_symmetry_equiv_pos_as_xyz
'x, y, z'
'-x, y+1/2, -z'

loop_
_atom_site_label
_atom_site_type_symbol
_atom_site_fract_x
_atom_site_fract_y
_atom_site_fract_z
_atom_site_U_iso_or_equiv
_atom_site_adp_type
_atom_site_occupancy
_atom_site_symmetry_multiplicity
_atom_site_calc_flag
_atom_site_refinement_flags
Cd1 Cd 0.13605(3) 1.57691(2) -0.23572(3) 0.02402(10) Uani 1 1 d .
Cd2 Cd 0.46804(3) 1.38949(2) 0.23787(2) 0.02207(10) Uani 1 1 d .
Cd3 Cd 0.16379(3) 1.75827(2) 0.26866(2) 0.02273(10) Uani 1 1 d .
C16 C 0.2289(5) 1.9260(3) -0.2146(4) 0.0234(13) Uani 1 1 d .
H16A H 0.2042 1.8831 -0.2008 0.028 Uiso 1 1 calc R
C46 C 0.9429(5) 1.7049(4) 0.2805(4) 0.0294(14) Uani 1 1 d .
H46A H 0.9904 1.6861 0.3287 0.035 Uiso 1 1 calc R
N9 N 0.6533(4) 1.2661(3) -0.3124(3) 0.0299(12) Uani 1 1 d .
C44 C 0.7638(5) 1.7190(4) 0.1893(4) 0.0274(14) Uani 1 1 d .
N5 N 0.9816(5) 1.7415(3) 0.2321(3) 0.0273(12) Uani 1 1 d .
C27 C 0.1181(5) 1.6911(3) -0.3305(4) 0.0192(12) Uani 1 1 d .
N8 N 0.6745(4) 2.0796(3) 0.1874(3) 0.0263(11) Uani 1 1 d .
C23 C 0.1194(4) 1.7557(4) -0.3769(3) 0.0208(11) Uani 1 1 d .
C71 C 0.4947(6) 1.3016(4) -0.2922(4) 0.0304(14) Uani 1 1 d .
H71A H 0.4639 1.3285 -0.2630 0.036 Uiso 1 1 calc R
O4 O 0.1680(4) 1.6316(3) 0.2656(3) 0.0349(12) Uani 1 1 d .
O8 O 0.3928(3) 1.8747(2) -0.1919(3) 0.0284(10) Uani 1 1 d .
C24 C 0.1351(4) 1.7504(3) -0.4522(3) 0.0202(11) Uani 1 1 d .
H24A H 0.1404 1.7088 -0.4744 0.024 Uiso 1 1 calc R
O14 O 0.1610(4) 1.8589(4) -0.6148(3) 0.0471(16) Uani 1 1 d .
C7 C 0.1008(5) 1.4598(4) 0.1073(4) 0.0253(13) Uani 1 1 d .
N6 N 0.4382(4) 1.4946(3) 0.1754(3) 0.0257(11) Uani 1 1 d .
O9 O 0.3350(4) 1.9457(3) -0.2982(3) 0.0394(13) Uani 1 1 d .
C22 C 0.1087(5) 1.8167(3) -0.3440(4) 0.0222(13) Uani 1 1 d .
H22A H 0.0984 1.8188 -0.2936 0.027 Uiso 1 1 calc R
C6 C 0.0520(5) 1.3979(4) 0.1270(4) 0.0289(14) Uani 1 1 d .
C10 C 0.1558(5) 1.5837(3) 0.0590(4) 0.0245(13) Uani 1 1 d .
H10A H 0.1729 1.6251 0.0427 0.029 Uiso 1 1 calc R
O13 O 0.1719(4) 1.7482(4) -0.5983(3) 0.0422(15) Uani 1 1 d .
C8 C 0.1198(5) 1.5143(3) 0.1606(4) 0.0251(13) Uani 1 1 d .
H8A H 0.1142 1.5092 0.2125 0.030 Uiso 1 1 calc R
C11 C 0.1391(5) 1.5300(3) 0.0056(4) 0.0230(12) Uani 1 1 d .
O5 O 0.1642(4) 1.6935(3) 0.1581(3) 0.0302(10) Uani 1 1 d .
C25 C 0.1427(5) 1.8097(4) -0.4941(4) 0.0257(14) Uani 1 1 d .
N10 N 0.1366(5) 1.4842(3) -0.3159(4) 0.0257(11) Uani 1 1 d .
C50 C 0.4474(5) 1.6189(3) 0.1028(4) 0.0234(13) Uani 1 1 d .
C9 C 0.1475(5) 1.5769(4) 0.1372(4) 0.0258(12) Uani 1 1 d .
N1 N 0.0722(5) 1.3383(3) 0.1032(4) 0.0290(12) Uani 1 1 d .
C54 C 0.4395(5) 1.6148(4) 0.1824(5) 0.0288(14) Uani 1 1 d .
H54A H 0.4375 1.6532 0.2121 0.035 Uiso 1 1 calc R
O2 O 0.3421(4) 1.3502(2) 0.1058(3) 0.0282(10) Uani 1 1 d .
C79 C 0.1108(5) 1.4240(4) -0.3010(4) 0.0288(14) Uani 1 1 d .
H79A H 0.0929 1.4172 -0.2544 0.035 Uiso 1 1 calc R
C12 C 0.1121(5) 1.4680(3) 0.0284(4) 0.0239(13) Uani 1 1 d .
H12A H 0.1013 1.4318 -0.0075 0.029 Uiso 1 1 calc R
C51 C 0.4470(5) 1.5608(4) 0.0615(4) 0.0284(14) Uani 1 1 d .
H51A H 0.4497 1.5620 0.0085 0.034 Uiso 1 1 calc R
C75 C 0.1432(6) 1.3216(5) -0.4777(4) 0.0408(19) Uani 1 1 d .
H75A H 0.1075 1.3350 -0.5349 0.049 Uiso 1 1 calc R
H75B H 0.1061 1.2831 -0.4672 0.049 Uiso 1 1 calc R
C58 C 0.1262(5) 1.9698(3) 0.1575(4) 0.0226(12) Uani 1 1 d .
H58A H 0.1120 2.0115 0.1750 0.027 Uiso 1 1 calc R
C49 C 0.4621(5) 1.6850(3) 0.0667(5) 0.0305(15) Uani 1 1 d .
H49A H 0.4355 1.7205 0.0924 0.037 Uiso 1 1 calc R
H49B H 0.4210 1.6853 0.0079 0.037 Uiso 1 1 calc R
C56 C 0.1668(5) 1.9005(3) 0.0599(4) 0.0230(12) Uani 1 1 d .
H56A H 0.1812 1.8947 0.0115 0.028 Uiso 1 1 calc R
C59 C 0.1240(5) 1.9133(4) 0.2019(4) 0.0263(14) Uani 1 1 d .
H59A H 0.1100 1.9180 0.2506 0.032 Uiso 1 1 calc R
C74 C 0.2605(5) 1.3018(5) -0.4644(4) 0.0339(16) Uani 1 1 d .
H74A H 0.2615 1.2734 -0.5097 0.041 Uiso 1 1 calc R
H74B H 0.3011 1.3418 -0.4646 0.041 Uiso 1 1 calc R
C55 C 0.1613(5) 1.8453(3) 0.1085(4) 0.0233(12) Uani 1 1 d .
H55A H 0.1723 1.8029 0.0909 0.028 Uiso 1 1 calc R
C13 C 0.1623(5) 1.6367(4) 0.1918(4) 0.0296(15) Uani 1 1 d .
C26 C 0.1281(6) 1.8710(3) -0.4606(4) 0.0300(15) Uani 1 1 d .
H26A H 0.1285 1.9103 -0.4893 0.036 Uiso 1 1 calc R
N3 N 0.5030(5) 1.2842(3) 0.3018(4) 0.0328(13) Uani 1 1 d .
C60 C 0.1586(5) 2.0255(3) 0.0362(4) 0.0274(13) Uani 1 1 d .
H60A H 0.1194 2.0177 -0.0221 0.033 Uiso 1 1 calc R
H60B H 0.1260 2.0632 0.0534 0.033 Uiso 1 1 calc R
C3 C 0.1650(6) 1.2407(4) 0.0876(5) 0.0349(16) Uani 1 1 d .
H3A H 0.1899 1.2201 0.0469 0.042 Uiso 1 1 calc R
H3B H 0.2103 1.2268 0.1426 0.042 Uiso 1 1 calc R
C57 C 0.1501(4) 1.9638(4) 0.0854(4) 0.0217(12) Uani 1 1 d .
C62 C 0.3361(5) 2.0691(4) 0.1337(4) 0.0303(14) Uani 1 1 d .
H62A H 0.3101 2.1131 0.1406 0.036 Uiso 1 1 calc R
H62B H 0.3255 2.0397 0.1749 0.036 Uiso 1 1 calc R
C41 C 0.6172(6) 0.9623(4) 0.5441(4) 0.0327(15) Uani 1 1 d .
H41A H 0.6791 0.9784 0.5385 0.039 Uiso 1 1 calc R
C48 C 0.5800(5) 1.6987(4) 0.0800(4) 0.0277(13) Uani 1 1 d .
H48A H 0.6084 1.6614 0.0586 0.033 Uiso 1 1 calc R
H48B H 0.5848 1.7384 0.0492 0.033 Uiso 1 1 calc R
N4 N 0.5276(5) 0.9259(3) 0.6333(4) 0.0324(13) Uani 1 1 d .
C2 C 0.1612(6) 1.3186(3) 0.0793(4) 0.0289(14) Uani 1 1 d .
H2A H 0.1473 1.3313 0.0216 0.035 Uiso 1 1 calc R
C76 C 0.1383(5) 1.3780(4) -0.4216(4) 0.0356(17) Uani 1 1 d .
C40 C 0.6143(5) 0.9481(3) 0.6230(4) 0.0265(13) Uani 1 1 d .
H40A H 0.6753 0.9546 0.6692 0.032 Uiso 1 1 calc R
O3 O -0.0114(4) 1.4053(3) 0.1654(3) 0.0360(12) Uani 1 1 d .
C65 C 0.6159(6) 2.1338(4) 0.1738(4) 0.0317(15) Uani 1 1 d .
H65A H 0.6503 2.1747 0.1778 0.038 Uiso 1 1 calc R
C53 C 0.4350(5) 1.5528(4) 0.2139(4) 0.0275(14) Uani 1 1 d .
H53A H 0.4293 1.5505 0.2660 0.033 Uiso 1 1 calc R
C80 C 0.1088(6) 1.3680(4) -0.3527(5) 0.0325(15) Uani 1 1 d .
H80A H 0.0884 1.3260 -0.3409 0.039 Uiso 1 1 calc R
C33 C 0.5938(5) 1.2510(4) 0.3176(4) 0.0336(15) Uani 1 1 d .
H33A H 0.6455 1.2698 0.3000 0.040 Uiso 1 1 calc R
C72 C 0.6035(6) 1.2998(4) -0.2704(4) 0.0334(15) Uani 1 1 d .
H72A H 0.6446 1.3234 -0.2236 0.040 Uiso 1 1 calc R
C34 C 0.5634(7) 1.0943(4) 0.4266(5) 0.0424(19) Uani 1 1 d .
H34A H 0.5482 1.0956 0.4774 0.051 Uiso 1 1 calc R
H34B H 0.6374 1.0821 0.4401 0.051 Uiso 1 1 calc R
C77 C 0.1663(6) 1.4412(5) -0.4349(4) 0.0385(18) Uani 1 1 d .
H77A H 0.1859 1.4494 -0.4805 0.046 Uiso 1 1 calc R
C32 C 0.6160(6) 1.1903(4) 0.3586(5) 0.0369(16) Uani 1 1 d .
H32A H 0.6809 1.1694 0.3680 0.044 Uiso 1 1 calc R
C78 C 0.1665(6) 1.4931(4) -0.3830(5) 0.0341(16) Uani 1 1 d .
H78A H 0.1874 1.5354 -0.3937 0.041 Uiso 1 1 calc R
C66 C 0.6221(6) 2.0208(4) 0.1775(4) 0.0312(15) Uani 1 1 d .
H66A H 0.6610 1.9815 0.1826 0.037 Uiso 1 1 calc R
C31 C 0.5424(7) 1.1614(4) 0.3851(5) 0.0379(17) Uani 1 1 d .
C28 C 0.1597(5) 1.8054(4) -0.5752(4) 0.0315(16) Uani 1 1 d .
C1 C 0.2684(5) 1.3464(3) 0.1346(4) 0.0245(13) Uani 1 1 d .
C5 C 0.0110(6) 1.2805(4) 0.1145(5) 0.0386(17) Uani 1 1 d .
H5A H -0.0648 1.2883 0.0888 0.046 Uiso 1 1 calc R
H5B H 0.0277 1.2708 0.1728 0.046 Uiso 1 1 calc R
C29 C 0.4324(8) 1.2552(6) 0.3295(6) 0.061(3) Uani 1 1 d .
H29A H 0.3684 1.2771 0.3210 0.073 Uiso 1 1 calc R
C37 C 0.5293(7) 0.9522(4) 0.4764(4) 0.0360(16) Uani 1 1 d .
C52 C 0.4425(6) 1.4986(4) 0.0992(4) 0.0285(14) Uani 1 1 d .
H52A H 0.4425 1.4594 0.0703 0.034 Uiso 1 1 calc R
C63 C 0.4529(5) 2.0734(4) 0.1483(4) 0.0272(13) Uani 1 1 d .
C67 C 0.5155(5) 2.0158(4) 0.1603(4) 0.0275(14) Uani 1 1 d .
H67A H 0.4842 1.9739 0.1564 0.033 Uiso 1 1 calc R
C70 C 0.4318(5) 1.2635(5) -0.3572(4) 0.0368(17) Uani 1 1 d .
C64 C 0.5070(6) 2.1348(4) 0.1541(5) 0.0311(15) Uani 1 1 d .
H64A H 0.4700 2.1751 0.1448 0.037 Uiso 1 1 calc R
C47 C 0.6459(5) 1.7087(3) 0.1701(4) 0.0254(13) Uani 1 1 d .
H47A H 0.6366 1.6700 0.2007 0.031 Uiso 1 1 calc R
H47B H 0.6185 1.7473 0.1902 0.031 Uiso 1 1 calc R
C14 C 0.1445(5) 1.5408(3) -0.0795(4) 0.0243(13) Uani 1 1 d .
C45 C 0.8381(5) 1.6944(4) 0.2616(4) 0.0242(13) Uani 1 1 d .
H45A H 0.8151 1.6701 0.2980 0.029 Uiso 1 1 calc R
C43 C 0.8016(5) 1.7551(4) 0.1382(4) 0.0364(16) Uani 1 1 d .
H43A H 0.7554 1.7728 0.0888 0.044 Uiso 1 1 calc R
C36 C 0.5270(8) 0.9694(4) 0.3903(4) 0.043(2) Uani 1 1 d .
H36A H 0.4790 0.9391 0.3505 0.052 Uiso 1 1 calc R
H36B H 0.5975 0.9632 0.3881 0.052 Uiso 1 1 calc R
C21 C 0.1130(6) 1.8742(3) -0.3852(4) 0.0318(16) Uani 1 1 d .
C42 C 0.9118(5) 1.7646(5) 0.1620(4) 0.0383(17) Uani 1 1 d .
H42A H 0.9372 1.7884 0.1267 0.046 Uiso 1 1 calc R
N2 N 0.1386(5) 1.9605(3) -0.2794(4) 0.0351(14) Uani 1 1 d .
C15 C 0.3254(5) 1.9143(3) -0.2383(4) 0.0216(13) Uani 1 1 d .
C73 C 0.3124(5) 1.2647(5) -0.3824(4) 0.0416(19) Uani 1 1 d .
H73A H 0.2932 1.2864 -0.3395 0.050 Uiso 1 1 calc R
H73B H 0.2858 1.2191 -0.3880 0.050 Uiso 1 1 calc R
C35 C 0.4906(8) 1.0425(5) 0.3659(5) 0.048(2) Uani 1 1 d .
H35A H 0.4185 1.0479 0.3648 0.058 Uiso 1 1 calc R
H35B H 0.4903 1.0512 0.3105 0.058 Uiso 1 1 calc R
C4 C 0.0475(7) 1.2233(4) 0.0710(5) 0.0430(19) Uani 1 1 d .
H4A H 0.0066 1.2226 0.0121 0.052 Uiso 1 1 calc R
H4B H 0.0410 1.1802 0.0946 0.052 Uiso 1 1 calc R
C38 C 0.4382(8) 0.9268(5) 0.4874(5) 0.049(2) Uani 1 1 d .
H38A H 0.3775 0.9172 0.4420 0.059 Uiso 1 1 calc R
C61 C 0.2725(5) 2.0429(4) 0.0479(4) 0.0292(14) Uani 1 1 d .
H61A H 0.2725 2.0765 0.0074 0.035 Uiso 1 1 calc R
H61B H 0.3074 2.0034 0.0373 0.035 Uiso 1 1 calc R
O11 O 0.1286(4) 1.6959(3) -0.2549(3) 0.0316(11) Uani 1 1 d .
O12 O 0.1121(4) 1.6367(2) -0.3656(3) 0.0281(10) Uani 1 1 d .
N7 N 0.1414(4) 1.8506(3) 0.1783(3) 0.0257(12) Uani 1 1 d .
O1W O -0.0467(4) 1.5782(3) -0.2708(3) 0.0384(12) Uani 1 1 d .
H1WA H -0.0750 1.5886 -0.3196 0.058 Uiso 1 1 calc R
O7 O 0.1448(4) 1.4905(2) -0.1238(3) 0.0278(10) Uani 1 1 d .
O6 O 0.1462(4) 1.6000(3) -0.1019(3) 0.0340(11) Uani 1 1 d .
O1 O 0.2807(4) 1.3630(2) 0.2091(3) 0.0254(9) Uani 1 1 d .
O10A O 0.0129(6) 1.9777(4) -0.4003(5) 0.0229(15) Uani 0.60 1 d P
C17 C 0.2547(6) 1.9727(5) -0.1407(5) 0.0416(19) Uani 1 1 d .
H17A H 0.2184 1.9585 -0.1040 0.050 Uiso 1 1 calc R
H17B H 0.3305 1.9735 -0.1099 0.050 Uiso 1 1 calc R
C19 C 0.1210(7) 2.0272(4) -0.2499(6) 0.049(2) Uani 1 1 d .
H19A H 0.0574 2.0276 -0.2357 0.058 Uiso 1 1 calc R
H19B H 0.1143 2.0611 -0.2916 0.058 Uiso 1 1 calc R
C68 C 0.5923(7) 1.2295(6) -0.3762(5) 0.050(2) Uani 1 1 d .
H68A H 0.6253 1.2053 -0.4063 0.060 Uiso 1 1 calc R
C20 C 0.0904(8) 1.9412(4) -0.3568(5) 0.056(3) Uani 1 1 d .
C39 C 0.4407(7) 0.9162(5) 0.5675(5) 0.046(2) Uani 1 1 d .
H39A H 0.3792 0.9018 0.5752 0.055 Uiso 1 1 calc R
C69 C 0.4837(7) 1.2255(6) -0.4001(5) 0.050(2) Uani 1 1 d .
H69A H 0.4449 1.1981 -0.4439 0.060 Uiso 1 1 calc R
C30 C 0.4497(10) 1.1953(6) 0.3696(8) 0.069(4) Uani 1 1 d .
H30A H 0.3973 1.1773 0.3867 0.083 Uiso 1 1 calc R
C18 C 0.2171(9) 2.0386(4) -0.1756(5) 0.053(3) Uani 1 1 d .
H18A H 0.2001 2.0660 -0.1357 0.064 Uiso 1 1 calc R
H18B H 0.2714 2.0613 -0.1907 0.064 Uiso 1 1 calc R
O10B O 0.0715(12) 1.9861(6) -0.4270(7) 0.034(3) Uani 0.40 1 d P

loop_
_atom_site_aniso_label
_atom_site_aniso_U_11
_atom_site_aniso_U_22
_atom_site_aniso_U_33
_atom_site_aniso_U_23
_atom_site_aniso_U_13
_atom_site_aniso_U_12
Cd1 0.0254(2) 0.0206(2) 0.0275(2) 0.00791(17) 0.01120(16) 0.00436(17)
Cd2 0.02000(19) 0.0221(2) 0.02087(19) 0.00242(17) 0.00323(15) 0.00380(16)
Cd3 0.01844(19) 0.0301(2) 0.01788(18) 0.00183(17) 0.00426(14) -0.00245(17)
C16 0.019(3) 0.024(3) 0.022(3) -0.001(2) 0.001(2) 0.001(2)
C46 0.026(3) 0.033(4) 0.028(3) 0.008(3) 0.008(3) 0.003(3)
N9 0.022(2) 0.035(3) 0.031(3) 0.000(3) 0.007(2) 0.006(3)
C44 0.019(3) 0.027(3) 0.031(3) -0.005(3) 0.002(2) -0.002(3)
N5 0.032(3) 0.027(3) 0.022(2) -0.001(2) 0.007(2) 0.000(2)
C27 0.017(3) 0.013(3) 0.021(3) 0.000(2) -0.002(2) -0.004(2)
N8 0.028(3) 0.030(3) 0.016(2) -0.006(2) 0.0017(19) -0.004(2)
C23 0.015(2) 0.025(3) 0.017(2) 0.009(3) -0.0011(19) 0.001(2)
C71 0.030(3) 0.026(3) 0.039(4) -0.002(3) 0.016(3) 0.003(3)
O4 0.036(3) 0.048(3) 0.023(2) 0.006(2) 0.013(2) 0.004(2)
O8 0.017(2) 0.028(3) 0.035(2) 0.0027(19) 0.0034(18) 0.0041(18)
C24 0.017(2) 0.020(3) 0.017(2) -0.001(2) -0.0017(19) 0.002(2)
O14 0.029(3) 0.081(5) 0.027(2) 0.027(3) 0.005(2) -0.008(3)
C7 0.016(3) 0.030(3) 0.031(3) 0.012(3) 0.009(2) 0.003(2)
N6 0.019(2) 0.026(3) 0.027(3) 0.003(2) 0.001(2) -0.001(2)
O9 0.034(3) 0.057(4) 0.022(2) 0.003(2) 0.0025(19) -0.019(3)
C22 0.023(3) 0.021(3) 0.014(3) 0.001(2) -0.004(2) 0.000(2)
C6 0.018(3) 0.030(4) 0.037(3) 0.011(3) 0.008(2) 0.001(3)
C10 0.029(3) 0.018(3) 0.028(3) 0.011(3) 0.011(2) 0.002(2)
O13 0.026(2) 0.079(5) 0.019(2) 0.005(3) 0.0048(18) -0.006(3)
C8 0.024(3) 0.027(3) 0.022(3) 0.011(3) 0.006(2) 0.001(3)
C11 0.020(3) 0.022(3) 0.025(3) 0.014(2) 0.006(2) 0.007(2)
O5 0.037(3) 0.028(3) 0.028(2) 0.000(2) 0.014(2) -0.001(2)
C25 0.019(3) 0.035(4) 0.018(3) 0.006(3) 0.001(2) -0.010(3)
N10 0.029(3) 0.017(3) 0.034(3) 0.009(2) 0.015(2) 0.007(2)
C50 0.016(3) 0.019(3) 0.029(3) 0.005(2) 0.000(2) -0.005(2)
C9 0.019(3) 0.034(3) 0.024(3) 0.003(3) 0.007(2) -0.001(3)
N1 0.023(3) 0.027(3) 0.037(3) 0.007(2) 0.010(2) -0.001(2)
C54 0.022(3) 0.026(3) 0.042(4) -0.007(3) 0.016(3) -0.006(2)
O2 0.029(2) 0.030(3) 0.021(2) 0.0008(19) 0.0041(18) 0.0043(19)
C79 0.024(3) 0.032(4) 0.031(3) -0.004(3) 0.012(3) -0.001(3)
C12 0.020(3) 0.025(3) 0.026(3) 0.003(3) 0.008(2) 0.004(2)
C51 0.024(3) 0.030(4) 0.023(3) 0.001(3) -0.001(2) 0.000(3)
C75 0.022(3) 0.064(6) 0.028(3) -0.008(4) 0.000(3) 0.011(3)
C58 0.021(3) 0.021(3) 0.023(3) -0.003(2) 0.006(2) 0.005(2)
C49 0.023(3) 0.021(3) 0.039(4) 0.011(3) 0.001(3) 0.002(3)
C56 0.023(3) 0.025(3) 0.019(3) 0.001(2) 0.006(2) 0.001(2)
C59 0.023(3) 0.035(4) 0.025(3) -0.007(3) 0.013(2) 0.002(3)
C74 0.017(3) 0.061(5) 0.021(3) 0.002(3) 0.003(2) 0.010(3)
C55 0.030(3) 0.023(3) 0.017(3) 0.002(2) 0.007(2) -0.002(2)
C13 0.020(3) 0.034(4) 0.034(4) 0.003(3) 0.009(3) 0.005(3)
C26 0.033(3) 0.014(3) 0.028(3) 0.010(2) -0.009(3) -0.005(2)
N3 0.032(3) 0.038(3) 0.028(3) 0.005(3) 0.011(2) 0.010(3)
C60 0.028(3) 0.021(3) 0.029(3) 0.001(3) 0.006(3) 0.001(3)
C3 0.031(3) 0.020(3) 0.049(4) 0.003(3) 0.007(3) -0.006(3)
C57 0.012(2) 0.033(3) 0.018(3) -0.002(2) 0.003(2) -0.006(2)
C62 0.030(3) 0.036(4) 0.023(3) -0.007(3) 0.007(2) -0.002(3)
C41 0.043(4) 0.033(4) 0.025(3) 0.002(3) 0.015(3) 0.010(3)
C48 0.029(3) 0.027(3) 0.026(3) 0.001(3) 0.007(2) -0.004(3)
N4 0.036(3) 0.037(3) 0.024(3) 0.005(2) 0.010(2) -0.001(3)
C2 0.031(3) 0.018(3) 0.034(3) 0.007(3) 0.006(3) -0.003(3)
C76 0.023(3) 0.052(5) 0.026(3) -0.002(3) 0.002(2) 0.013(3)
C40 0.025(3) 0.022(3) 0.031(3) 0.001(3) 0.008(3) 0.005(3)
O3 0.029(2) 0.042(3) 0.041(3) 0.006(2) 0.017(2) -0.002(2)
C65 0.041(4) 0.021(3) 0.034(3) -0.008(3) 0.014(3) -0.011(3)
C53 0.022(3) 0.033(4) 0.026(3) 0.002(3) 0.007(2) 0.003(3)
C80 0.025(3) 0.026(4) 0.047(4) -0.001(3) 0.014(3) 0.002(3)
C33 0.025(3) 0.028(4) 0.034(3) -0.002(3) -0.006(3) 0.002(3)
C72 0.037(4) 0.039(4) 0.029(3) -0.008(3) 0.018(3) -0.010(3)
C34 0.045(4) 0.038(4) 0.037(4) 0.005(3) 0.005(3) 0.015(3)
C77 0.037(4) 0.054(5) 0.026(3) 0.011(3) 0.012(3) 0.027(4)
C32 0.042(4) 0.022(3) 0.039(4) 0.003(3) 0.006(3) 0.008(3)
C78 0.044(4) 0.024(3) 0.041(4) 0.010(3) 0.024(3) 0.014(3)
C66 0.040(4) 0.026(3) 0.029(3) -0.008(3) 0.014(3) -0.003(3)
C31 0.040(4) 0.037(4) 0.033(4) 0.008(3) 0.009(3) 0.007(3)
C28 0.014(3) 0.047(5) 0.028(3) 0.013(3) 0.001(2) 0.004(3)
C1 0.029(3) 0.010(3) 0.030(3) 0.004(2) 0.005(3) 0.005(2)
C5 0.035(4) 0.029(4) 0.050(4) 0.011(3) 0.011(3) -0.009(3)
C29 0.065(6) 0.060(6) 0.078(6) 0.042(6) 0.051(5) 0.033(5)
C37 0.056(5) 0.027(4) 0.028(3) 0.003(3) 0.018(3) 0.004(3)
C52 0.030(3) 0.022(3) 0.031(3) 0.001(3) 0.008(3) 0.004(3)
C63 0.029(3) 0.030(3) 0.020(3) -0.004(3) 0.005(2) 0.000(3)
C67 0.028(3) 0.029(3) 0.019(3) -0.007(3) 0.001(2) -0.009(3)
C70 0.021(3) 0.060(5) 0.028(3) 0.015(4) 0.008(2) 0.010(4)
C64 0.028(3) 0.020(3) 0.040(4) -0.006(3) 0.006(3) -0.005(3)
C47 0.010(2) 0.028(3) 0.034(3) -0.001(3) 0.002(2) -0.002(2)
C14 0.021(3) 0.022(3) 0.031(3) 0.003(3) 0.010(2) 0.002(2)
C45 0.024(3) 0.032(4) 0.014(3) 0.009(2) 0.004(2) 0.009(3)
C43 0.024(3) 0.044(4) 0.033(3) 0.019(3) 0.001(3) -0.004(3)
C36 0.075(6) 0.035(4) 0.019(3) 0.000(3) 0.016(3) 0.002(4)
C21 0.030(3) 0.017(3) 0.029(3) -0.001(3) -0.013(3) 0.004(3)
C42 0.025(3) 0.053(5) 0.037(4) 0.015(4) 0.010(3) -0.006(4)
N2 0.029(3) 0.022(3) 0.038(3) -0.012(3) -0.009(3) 0.007(2)
C15 0.016(3) 0.020(3) 0.023(3) -0.007(2) 0.001(2) -0.009(2)
C73 0.025(3) 0.067(6) 0.033(3) 0.012(4) 0.009(3) 0.013(4)
C35 0.067(6) 0.046(5) 0.025(4) 0.016(3) 0.010(4) 0.009(4)
C4 0.044(4) 0.028(4) 0.051(4) 0.005(3) 0.011(4) -0.016(3)
C38 0.057(5) 0.057(5) 0.021(3) 0.003(3) 0.000(3) -0.014(4)
C61 0.023(3) 0.029(3) 0.031(3) -0.004(3) 0.005(3) -0.007(3)
O11 0.045(3) 0.028(3) 0.026(2) 0.017(2) 0.018(2) 0.007(2)
O12 0.029(2) 0.020(2) 0.027(2) 0.0037(18) -0.0015(19) -0.0040(18)
N7 0.016(2) 0.038(3) 0.016(2) 0.002(2) -0.0026(19) -0.006(2)
O1W 0.031(2) 0.028(3) 0.057(3) 0.019(3) 0.017(2) 0.004(2)
O7 0.030(2) 0.024(2) 0.026(2) 0.0038(19) 0.0054(19) -0.0024(19)
O6 0.048(3) 0.022(2) 0.037(3) 0.009(2) 0.021(2) 0.005(2)
O1 0.025(2) 0.027(2) 0.022(2) 0.0029(18) 0.0047(17) 0.0037(18)
O10A 0.026(4) 0.012(3) 0.030(4) -0.001(3) 0.009(3) 0.006(3)
C17 0.031(4) 0.049(5) 0.040(4) -0.021(4) 0.006(3) 0.004(3)
C19 0.046(5) 0.028(4) 0.057(5) -0.016(4) 0.000(4) 0.002(3)
C68 0.033(4) 0.083(7) 0.028(4) -0.027(4) 0.003(3) 0.003(4)
C20 0.068(6) 0.017(4) 0.040(4) 0.002(3) -0.035(4) 0.006(4)
C39 0.041(4) 0.062(6) 0.027(3) 0.006(3) 0.003(3) -0.020(4)
C69 0.031(4) 0.074(7) 0.035(4) -0.021(4) 0.000(3) 0.004(4)
C30 0.090(8) 0.059(6) 0.093(8) 0.044(6) 0.075(7) 0.030(6)
C18 0.092(8) 0.030(4) 0.031(4) -0.001(3) 0.013(4) -0.002(4)
O10B 0.051(8) 0.026(6) 0.017(5) -0.003(5) 0.001(5) 0.010(6)

loop_
_atom_type_symbol
_atom_type_description
_atom_type_scat_dispersion_real
_atom_type_scat_dispersion_imag
_atom_type_scat_source
C C 0.0181 0.0091 'International Tables Vol C Tables 4.2.6.8 and 6.1.1.4'
H H 0.0000 0.0000 'International Tables Vol C Tables 4.2.6.8 and 6.1.1.4'
N N 0.0311 0.0180 'International Tables Vol C Tables 4.2.6.8 and 6.1.1.4'
O O 0.0492 0.0322 'International Tables Vol C Tables 4.2.6.8 and 6.1.1.4'
Cd Cd 0.1185 4.6533 'International Tables Vol C Tables 4.2.6.8 and 6.1.1.4'

loop_
_geom_angle_atom_site_label_1
_geom_angle_atom_site_label_2
_geom_angle_atom_site_label_3
_geom_angle
_geom_angle_site_symmetry_1
_geom_angle_site_symmetry_3
O6 Cd1 O1W 86.5(2) . .
O6 Cd1 N10 138.25(18) . .
O1W Cd1 N10 94.6(2) . .
O6 Cd1 N8 88.24(19) . 2_645
O1W Cd1 N8 174.7(2) . 2_645
N10 Cd1 N8 89.9(2) . 2_645
O6 Cd1 O11 85.69(17) . .
O1W Cd1 O11 87.97(19) . .
N10 Cd1 O11 136.04(18) . .
N8 Cd1 O11 90.7(2) 2_645 .
O6 Cd1 O12 139.12(17) . .
O1W Cd1 O12 88.45(17) . .
N10 Cd1 O12 82.58(18) . .
N8 Cd1 O12 94.91(17) 2_645 .
O11 Cd1 O12 53.59(16) . .
O6 Cd1 O7 53.89(17) . .
O1W Cd1 O7 87.98(17) . .
N10 Cd1 O7 84.41(17) . .
N8 Cd1 O7 89.67(17) 2_645 .
O11 Cd1 O7 139.55(16) . .
O12 Cd1 O7 166.18(15) . .
O6 Cd1 C14 26.75(19) . .
O1W Cd1 C14 85.97(19) . .
N10 Cd1 C14 111.6(2) . .
N8 Cd1 C14 89.78(18) 2_645 .
O11 Cd1 C14 112.38(18) . .
O12 Cd1 C14 165.14(18) . .
O7 Cd1 C14 27.17(19) . .
O8 Cd2 N4 128.7(2) 2_645 2_656
O8 Cd2 N6 89.05(19) 2_645 .
N4 Cd2 N6 95.9(2) 2_656 .
O8 Cd2 N3 89.74(19) 2_645 .
N4 Cd2 N3 84.1(2) 2_656 .
N6 Cd2 N3 178.5(2) . .
O8 Cd2 O2 90.96(16) 2_645 .
N4 Cd2 O2 140.4(2) 2_656 .
N6 Cd2 O2 84.76(17) . .
N3 Cd2 O2 96.20(19) . .
O8 Cd2 O1 143.98(16) 2_645 .
N4 Cd2 O1 86.38(19) 2_656 .
N6 Cd2 O1 96.01(17) . .
N3 Cd2 O1 85.52(19) . .
O2 Cd2 O1 54.29(15) . .
O13 Cd3 O5 140.7(2) 1_556 .
O13 Cd3 N9 90.68(19) 1_556 2_655
O5 Cd3 N9 89.6(2) . 2_655
O13 Cd3 N5 85.95(18) 1_556 1_455
O5 Cd3 N5 90.38(19) . 1_455
N9 Cd3 N5 174.7(2) 2_655 1_455
O13 Cd3 N7 133.3(2) 1_556 .
O5 Cd3 N7 85.96(19) . .
N9 Cd3 N7 92.0(2) 2_655 .
N5 Cd3 N7 93.30(19) 1_455 .
O13 Cd3 O4 86.5(2) 1_556 .
O5 Cd3 O4 54.25(16) . .
N9 Cd3 O4 92.6(2) 2_655 .
N5 Cd3 O4 83.09(19) 1_455 .
N7 Cd3 O4 139.87(18) . .
N2 C16 C15 114.7(6) . .
N2 C16 C17 103.1(6) . .
C15 C16 C17 111.2(5) . .
N5 C46 C45 122.4(6) . .
C68 N9 C72 116.5(6) . .
C68 N9 Cd3 120.3(5) . 2_645
C72 N9 Cd3 122.7(5) . 2_645
C43 C44 C45 117.0(6) . .
C43 C44 C47 121.9(6) . .
C45 C44 C47 121.0(7) . .
C42 N5 C46 116.9(6) . .
C42 N5 Cd3 122.3(5) . 1_655
C46 N5 Cd3 120.7(4) . 1_655
O12 C27 O11 122.4(6) . .
O12 C27 C23 120.0(5) . .
O11 C27 C23 117.5(5) . .
C65 N8 C66 116.4(6) . .
C65 N8 Cd1 125.6(5) . 2_655
C66 N8 Cd1 118.0(5) . 2_655
C22 C23 C24 121.6(6) . .
C22 C23 C27 120.8(5) . .
C24 C23 C27 117.5(6) . .
C70 C71 C72 119.8(7) . .
C13 O4 Cd3 86.9(5) . .
C15 O8 Cd2 101.0(4) . 2_655
C25 C24 C23 118.5(6) . .
C8 C7 C12 118.9(6) . .
C8 C7 C6 119.3(6) . .
C12 C7 C6 121.0(6) . .
C53 N6 C52 117.0(6) . .
C53 N6 Cd2 125.4(4) . .
C52 N6 Cd2 116.6(5) . .
C21 C22 C23 120.2(6) . .
O3 C6 N1 121.5(7) . .
O3 C6 C7 117.2(7) . .
N1 C6 C7 121.3(6) . .
C11 C10 C9 121.3(6) . .
C28 O13 Cd3 106.2(5) . 1_554
C9 C8 C7 120.8(6) . .
C10 C11 C12 120.1(6) . .
C10 C11 C14 119.1(6) . .
C12 C11 C14 120.7(6) . .
C13 O5 Cd3 96.6(4) . .
C24 C25 C26 118.6(6) . .
C24 C25 C28 119.6(7) . .
C26 C25 C28 121.7(6) . .
C79 N10 C78 117.8(6) . .
C79 N10 Cd1 124.4(5) . .
C78 N10 Cd1 117.8(5) . .
C51 C50 C54 118.0(6) . .
C51 C50 C49 120.7(6) . .
C54 C50 C49 121.2(6) . .
C8 C9 C10 118.9(7) . .
C8 C9 C13 121.4(6) . .
C10 C9 C13 119.7(6) . .
C6 N1 C2 128.0(6) . .
C6 N1 C5 118.7(6) . .
C2 N1 C5 112.4(6) . .
C53 C54 C50 118.0(6) . .
C1 O2 Cd2 91.9(4) . .
N10 C79 C80 123.3(7) . .
C11 C12 C7 119.9(6) . .
C50 C51 C52 120.1(6) . .
C76 C75 C74 111.6(6) . .
C59 C58 C57 119.0(6) . .
C50 C49 C48 112.0(5) . .
C57 C56 C55 118.7(6) . .
N7 C59 C58 123.4(6) . .
C73 C74 C75 111.4(6) . .
N7 C55 C56 123.4(6) . .
O4 C13 O5 122.0(7) . .
O4 C13 C9 121.7(7) . .
O5 C13 C9 116.2(6) . .
C25 C26 C21 121.1(6) . .
C33 N3 C29 115.4(7) . .
C33 N3 Cd2 124.0(5) . .
C29 N3 Cd2 120.5(5) . .
C61 C60 C57 112.6(5) . .
C4 C3 C2 102.1(6) . .
C56 C57 C58 118.5(6) . .
C56 C57 C60 120.6(5) . .
C58 C57 C60 120.8(6) . .
C63 C62 C61 112.1(5) . .
C37 C41 C40 119.4(7) . .
C47 C48 C49 112.0(6) . .
C40 N4 C39 119.1(6) . .
C40 N4 Cd2 120.8(5) . 2_646
C39 N4 Cd2 119.4(5) . 2_646
N1 C2 C1 114.5(6) . .
N1 C2 C3 104.4(6) . .
C1 C2 C3 108.2(5) . .
C77 C76 C80 117.1(7) . .
C77 C76 C75 120.6(7) . .
C80 C76 C75 122.3(8) . .
N4 C40 C41 122.0(6) . .
N8 C65 C64 125.0(7) . .
N6 C53 C54 124.9(6) . .
C76 C80 C79 118.3(7) . .
N3 C33 C32 123.9(8) . .
N9 C72 C71 123.7(7) . .
C31 C34 C35 107.9(6) . .
C76 C77 C78 121.9(7) . .
C31 C32 C33 119.7(8) . .
N10 C78 C77 121.5(7) . .
N8 C66 C67 123.6(7) . .
C32 C31 C30 116.6(8) . .
C32 C31 C34 120.3(8) . .
C30 C31 C34 123.0(8) . .
O13 C28 O14 125.0(7) . .
O13 C28 C25 115.7(7) . .
O14 C28 C25 119.3(8) . .
O2 C1 O1 122.7(6) . .
O2 C1 C2 118.5(6) . .
O1 C1 C2 118.8(6) . .
N1 C5 C4 103.1(6) . .
N3 C29 C30 123.1(9) . .
C41 C37 C38 118.5(7) . .
C41 C37 C36 121.4(8) . .
C38 C37 C36 120.0(8) . .
N6 C52 C51 121.9(6) . .
C67 C63 C64 115.9(6) . .
C67 C63 C62 121.1(7) . .
C64 C63 C62 122.9(7) . .
C66 C67 C63 120.3(7) . .
C71 C70 C69 117.0(7) . .
C71 C70 C73 120.9(7) . .
C69 C70 C73 122.2(8) . .
C65 C64 C63 118.7(7) . .
C48 C47 C44 115.6(6) . .
O6 C14 O7 124.2(6) . .
O6 C14 C11 116.6(6) . .
O7 C14 C11 119.2(6) . .
O6 C14 Cd1 56.5(3) . .
O7 C14 Cd1 67.9(3) . .
C11 C14 Cd1 171.5(5) . .
C46 C45 C44 121.6(6) . .
C44 C43 C42 118.5(6) . .
C37 C36 C35 112.0(7) . .
C22 C21 C26 119.8(6) . .
C22 C21 C20 122.2(8) . .
C26 C21 C20 117.6(7) . .
N5 C42 C43 123.6(7) . .
C20 N2 C19 122.2(7) . .
C20 N2 C16 126.7(7) . .
C19 N2 C16 110.2(6) . .
O8 C15 O9 125.5(6) . .
O8 C15 C16 114.8(6) . .
O9 C15 C16 119.7(6) . .
C70 C73 C74 111.4(6) . .
C36 C35 C34 112.5(7) . .
C5 C4 C3 103.0(6) . .
C37 C38 C39 118.5(7) . .
C60 C61 C62 113.7(6) . .
C27 O11 Cd1 93.0(4) . .
C27 O12 Cd1 91.0(4) . .
C55 N7 C59 117.1(6) . .
C55 N7 Cd3 121.1(5) . .
C59 N7 Cd3 121.0(4) . .
C14 O7 Cd1 85.0(4) . .
C14 O6 Cd1 96.8(4) . .
C1 O1 Cd2 91.0(4) . .
O10B O10A C20 76.6(10) . .
C18 C17 C16 105.3(7) . .
N2 C19 C18 103.9(7) . .
N9 C68 C69 123.9(8) . .
O10A C20 N2 115.7(9) . .
O10A C20 C21 122.6(7) . .
N2 C20 C21 120.8(7) . .
O10A C20 O10B 45.0(7) . .
N2 C20 O10B 122.7(8) . .
C21 C20 O10B 105.9(9) . .
N4 C39 C38 122.3(8) . .
C68 C69 C70 119.0(8) . .
C29 C30 C31 121.3(9) . .
C19 C18 C17 106.6(7) . .
O10A O10B C20 58.5(9) . .

loop_
_geom_bond_atom_site_label_1
_geom_bond_atom_site_label_2
_geom_bond_distance
_geom_bond_site_symmetry_2
Cd1 O6 2.314(5) .
Cd1 O1W 2.316(5) .
Cd1 N10 2.315(6) .
Cd1 N8 2.387(5) 2_645
Cd1 O11 2.399(5) .
Cd1 O12 2.460(5) .
Cd1 O7 2.563(5) .
Cd1 C14 2.756(7) .
Cd2 O8 2.299(5) 2_645
Cd2 N4 2.322(6) 2_656
Cd2 N6 2.332(6) .
Cd2 N3 2.347(6) .
Cd2 O2 2.439(4) .
Cd2 O1 2.449(5) .
Cd3 O13 2.271(5) 1_556
Cd3 O5 2.310(5) .
Cd3 N9 2.310(5) 2_655
Cd3 N5 2.329(6) 1_455
Cd3 N7 2.366(6) .
Cd3 O4 2.534(6) .
C16 N2 1.497(8) .
C16 C15 1.512(9) .
C16 C17 1.519(9) .
C46 N5 1.348(9) .
C46 C45 1.347(10) .
N9 C68 1.334(10) .
N9 C72 1.333(9) .
N9 Cd3 2.310(5) 2_645
C44 C43 1.372(10) .
C44 C45 1.383(9) .
C44 C47 1.516(8) .
N5 C42 1.324(9) .
N5 Cd3 2.329(6) 1_655
C27 O12 1.234(8) .
C27 O11 1.266(8) .
C27 C23 1.522(8) .
N8 C65 1.311(10) .
N8 C66 1.351(10) .
N8 Cd1 2.387(5) 2_655
C23 C22 1.375(10) .
C23 C24 1.394(8) .
C71 C70 1.371(11) .
C71 C72 1.377(11) .
O4 C13 1.254(9) .
O8 C15 1.255(8) .
O8 Cd2 2.299(5) 2_655
C24 C25 1.409(9) .
O14 C28 1.274(10) .
C7 C8 1.391(10) .
C7 C12 1.433(9) .
C7 C6 1.495(9) .
N6 C53 1.349(9) .
N6 C52 1.340(9) .
O9 C15 1.255(8) .
C22 C21 1.365(10) .
C6 O3 1.262(9) .
C6 N1 1.321(10) .
C10 C11 1.381(10) .
C10 C9 1.400(9) .
O13 C28 1.240(11) .
O13 Cd3 2.271(5) 1_554
C8 C9 1.408(10) .
C11 C12 1.388(9) .
C11 C14 1.513(9) .
O5 C13 1.281(9) .
C25 C26 1.400(10) .
C25 C28 1.502(10) .
N10 C79 1.303(9) .
N10 C78 1.367(9) .
C50 C51 1.362(10) .
C50 C54 1.418(10) .
C50 C49 1.503(9) .
C9 C13 1.491(11) .
N1 C2 1.453(10) .
N1 C5 1.472(9) .
C54 C53 1.365(10) .
O2 C1 1.261(9) .
C79 C80 1.426(10) .
C51 C52 1.415(10) .
C75 C76 1.504(11) .
C75 C74 1.564(9) .
C58 C59 1.373(10) .
C58 C57 1.396(9) .
C49 C48 1.545(9) .
C56 C57 1.384(10) .
C56 C55 1.404(9) .
C59 N7 1.363(9) .
C74 C73 1.530(10) .
C55 N7 1.331(8) .
C26 C21 1.389(11) .
N3 C33 1.331(10) .
N3 C29 1.338(11) .
C60 C61 1.515(9) .
C60 C57 1.526(9) .
C3 C4 1.544(10) .
C3 C2 1.563(9) .
C62 C63 1.504(9) .
C62 C61 1.518(9) .
C41 C37 1.351(11) .
C41 C40 1.406(9) .
C48 C47 1.506(9) .
N4 C40 1.319(10) .
N4 C39 1.325(10) .
N4 Cd2 2.322(6) 2_646
C2 C1 1.525(9) .
C76 C77 1.362(13) .
C76 C80 1.395(11) .
C65 C64 1.383(11) .
C33 C32 1.383(11) .
C34 C31 1.500(11) .
C34 C35 1.550(13) .
C77 C78 1.370(11) .
C32 C31 1.359(12) .
C66 C67 1.362(11) .
C31 C30 1.360(13) .
C1 O1 1.280(8) .
C5 C4 1.542(12) .
C29 C30 1.361(13) .
C37 C38 1.401(13) .
C37 C36 1.517(10) .
C63 C67 1.399(10) .
C63 C64 1.413(10) .
C70 C69 1.407(12) .
C70 C73 1.510(9) .
C14 O6 1.250(9) .
C14 O7 1.264(9) .
C43 C42 1.405(10) .
C36 C35 1.552(12) .
C21 C20 1.493(11) .
N2 C20 1.320(10) .
N2 C19 1.476(10) .
C38 C39 1.389(11) .
O10A O10B 1.059(16) .
O10A C20 1.277(11) .
C17 C18 1.464(13) .
C19 C18 1.481(12) .
C68 C69 1.374(12) .
C20 O10B 1.457(16) .

loop_
_platon_squeeze_void_nr
_platon_squeeze_void_average_x
_platon_squeeze_void_average_y
_platon_squeeze_void_average_z
_platon_squeeze_void_volume
_platon_squeeze_void_count_electrons
_platon_squeeze_void_content
1 0.000 0.469 0.500 586 176 ' '
2 0.078 0.130 0.904 13 0 ' '
3 0.442 0.833 0.029 156 44 ' '
4 0.558 0.333 0.971 156 44 ' '
5 0.360 0.939 0.216 7 1 ' '
6 0.640 0.439 0.784 7 1 ' '
7 0.922 0.630 0.096 13 0 ' '
